data_7059657
loop_
_publ_author_name
'Konarev, Dmitri V.'
'Andronov, Mikhail G.'
'Batov, Mikhail S.'
'Kuzmin, Alexey V.'
'Khasanov, Salavat S.'
'Shestakov, Alexander F.'
'Otsuka, Akihiro'
'Yamochi, Hideki'
'Kitagawa, Hiroshi'
'Lyubovskaya, Rimma N.'

_publ_section_title
;
 Flavanthrone -- a new ligand with accessible radical anion and dianion
 states: preparation of zwitterionic {(Cp2V)2(flavanthrone)} and
 {(Cp2V)2(chloranil)} complexes
;
_journal_issue 26
_journal_name_full 'New Journal of Chemistry'
_journal_page_first 10849
_journal_page_last 10858
_journal_paper_doi 10.1039/D0NJ01208D
_journal_volume 44
_journal_year 2020
_chemical_compound_source no
_chemical_formula_moiety '2(C10 H10 V1), C6 Cl4 O2'
_chemical_formula_sum 'C26 H20 Cl4 O2 V2'
_chemical_formula_weight 608.10
_chemical_melting_point ?
_chemical_name_common no
_chemical_name_systematic 'coordination compound of chloranyl with two vanadocene'
_chemical_properties_physical Air-sensitive,Oxygen-sensitive
_space_group_crystal_system monoclinic
_space_group_IT_number 14
_space_group_name_Hall '-P 2ybc'
_space_group_name_H-M_alt 'P 1 21/c 1'
_atom_sites_solution_hydrogens geom
_atom_sites_solution_primary direct
_atom_sites_solution_secondary difmap
_audit_creation_date 2020-01-20
_audit_creation_method SHELXL-2018/3
_audit_update_record
;
2020-02-22 deposited with the CCDC.	2020-05-18 downloaded from the CCDC.
;
_cell_angle_alpha 90
_cell_angle_beta 90.001(4)
_cell_angle_gamma 90
_cell_formula_units_Z 2
_cell_length_a 9.1827(4)
_cell_length_b 7.7844(3)
_cell_length_c 18.3826(8)
_cell_measurement_reflns_used 7992
_cell_measurement_temperature 90(1)
_cell_measurement_theta_max 27.1630
_cell_measurement_theta_min 2.2150
_cell_volume 1314.02(10)
_computing_cell_refinement 'CrysAlisPro 1.171.39.46 (Rigaku OD, 2018)'
_computing_data_collection 'CrysAlisPro 1.171.39.46 (Rigaku OD, 2018)'
_computing_data_reduction 'CrysAlisPro 1.171.39.46 (Rigaku OD, 2018)'
_computing_molecular_graphics WinGx
_computing_publication_material 'SHELXL-2018/3 (Sheldrick, 2018)'
_computing_structure_refinement 'SHELXL-2018/3 (Sheldrick, 2018)'
_computing_structure_solution 'SHELXL-2018/3 (Sheldrick, 2018)'
_diffrn_ambient_temperature 90(1)
_diffrn_detector 'CCD plate'
_diffrn_measured_fraction_theta_full 1.000
_diffrn_measured_fraction_theta_max 0.999
_diffrn_measurement_device 'BRUKER SMART APEX-II'
_diffrn_measurement_device_type 'Saxi-CrysAlisPro goniometer'
_diffrn_measurement_method '\w scans'
_diffrn_radiation_monochromator graphite
_diffrn_radiation_probe x-ray
_diffrn_radiation_type 'Mo K\a'
_diffrn_radiation_wavelength 0.71073
_diffrn_reflns_av_R_equivalents 0.0288
_diffrn_reflns_av_unetI/netI 0.0154
_diffrn_reflns_Laue_measured_fraction_full 1.000
_diffrn_reflns_Laue_measured_fraction_max 0.999
_diffrn_reflns_limit_h_max 11
_diffrn_reflns_limit_h_min -11
_diffrn_reflns_limit_k_max 9
_diffrn_reflns_limit_k_min -9
_diffrn_reflns_limit_l_max 22
_diffrn_reflns_limit_l_min -23
_diffrn_reflns_number 12943
_diffrn_reflns_point_group_measured_fraction_full 1.000
_diffrn_reflns_point_group_measured_fraction_max 0.999
_diffrn_reflns_theta_full 25.242
_diffrn_reflns_theta_max 27.100
_diffrn_reflns_theta_min 2.216
_diffrn_source 'fine-focus sealed X-ray tube'
_diffrn_source_type 'Enhance (Mo) X-ray Source'
_exptl_absorpt_coefficient_mu 1.140
_exptl_absorpt_correction_T_max 1.00000
_exptl_absorpt_correction_T_min 0.88193
_exptl_absorpt_correction_type multi-scan
_exptl_absorpt_process_details
;
CrysAlisPro 1.171.39.46 (Rigaku Oxford Diffraction, 2018)
Empirical absorption correction using spherical harmonics,
implemented in SCALE3 ABSPACK scaling algorithm.
;
_exptl_crystal_colour black
_exptl_crystal_density_diffrn 1.537
_exptl_crystal_description prism
_exptl_crystal_F_000 612
_exptl_crystal_preparation 'Magnetic properties'
_exptl_crystal_recrystallization_method 'Re-crystallisation from solvent: o-dichlorobenzene/n-hexane'
_exptl_crystal_size_max 0.300
_exptl_crystal_size_mid 0.200
_exptl_crystal_size_min 0.100
_refine_diff_density_max 0.235
_refine_diff_density_min -0.163
_refine_diff_density_rms 0.037
_refine_ls_extinction_method none
_refine_ls_goodness_of_fit_ref 1.089
_refine_ls_hydrogen_treatment constr
_refine_ls_matrix_type full
_refine_ls_number_parameters 265
_refine_ls_number_reflns 2894
_refine_ls_number_restraints 211
_refine_ls_restrained_S_all 1.092
_refine_ls_R_factor_all 0.0322
_refine_ls_R_factor_gt 0.0287
_refine_ls_shift/su_max 0.001
_refine_ls_shift/su_mean 0.000
_refine_ls_structure_factor_coef Fsqd
_refine_ls_weighting_details 'w=1/[\s^2^(Fo^2^)+(0.0324P)^2^+0.2535P] where P=(Fo^2^+2Fc^2^)/3'
_refine_ls_weighting_scheme calc
_refine_ls_wR_factor_gt 0.0685
_refine_ls_wR_factor_ref 0.0705
_reflns_Friedel_coverage 0.000
_reflns_number_gt 2679
_reflns_number_total 2894
_reflns_threshold_expression 'I > 2\s(I)'
_cod_data_source_file d0nj01208d2.cif
_cod_data_source_block QCl42Cp2V
_cod_depositor_comments
;
The following automatic conversions were performed:

data item '_chemical_melting_point' value 'not measured' was changed
to '?' -- the value is undefined or not given.

Automatic conversion script
Id: cif_fix_values 7556 2019-12-06 15:28:31Z antanas 

 Adding full bibliography for 7059654--7059658.cif.

 Adding full bibliography for 7059654--7059658.cif.
;
_cod_original_sg_symbol_H-M 'P 21/c'
_cod_database_code 7059657
_shelx_space_group_comment
;
The symmetry employed for this shelxl refinement is uniquely defined
by the following loop, which should always be used as a source of
symmetry information in preference to the above space-group names.
They are only intended as comments.
;
_shelx_estimated_absorpt_t_min 0.726
_shelx_estimated_absorpt_t_max 0.895

loop_
_space_group_symop_operation_xyz
'x, y, z'
'-x, y+1/2, -z+1/2'
'-x, -y, -z'
'x, -y-1/2, z-1/2'

loop_
_atom_site_label
_atom_site_type_symbol
_atom_site_fract_x
_atom_site_fract_y
_atom_site_fract_z
_atom_site_U_iso_or_equiv
_atom_site_adp_type
_atom_site_occupancy
_atom_site_site_symmetry_order
_atom_site_calc_flag
_atom_site_refinement_flags_posn
_atom_site_refinement_flags_adp
_atom_site_refinement_flags_occupancy
_atom_site_disorder_assembly
_atom_site_disorder_group
Cl1A Cl 0.6111(4) 0.2784(5) 0.12929(15) 0.0761(8) Uani 0.587(11) 1 d D U P A 1
Cl2A Cl 0.2124(2) 0.3937(7) -0.07810(15) 0.0816(7) Uani 0.587(11) 1 d D U P A 1
O1A O 0.3469(6) 0.2107(6) 0.0422(3) 0.0570(11) Uani 0.587(11) 1 d D U P A 1
C1A C 0.3687(7) 0.4583(9) -0.0334(3) 0.0429(13) Uani 0.587(11) 1 d D U P A 1
C2A C 0.4179(12) 0.3525(13) 0.0239(6) 0.0445(11) Uani 0.587(11) 1 d D U P A 1
C3A C 0.5488(13) 0.4032(14) 0.0572(6) 0.0456(14) Uani 0.587(11) 1 d D U P A 1
Cl1B Cl 0.6465(5) 0.3543(13) 0.1404(2) 0.0947(15) Uani 0.413(11) 1 d D U P A 2
Cl2B Cl 0.2299(5) 0.3124(12) -0.0630(3) 0.0937(16) Uani 0.413(11) 1 d D U P A 2
O1B O 0.3963(9) 0.2040(8) 0.0653(5) 0.0645(18) Uani 0.413(11) 1 d D U P A 2
C1B C 0.3841(9) 0.4124(13) -0.0298(5) 0.045(2) Uani 0.413(11) 1 d D U P A 2
C2B C 0.4422(15) 0.3500(17) 0.0361(8) 0.0446(14) Uani 0.413(11) 1 d D U P A 2
C3B C 0.5640(18) 0.440(2) 0.0631(10) 0.051(2) Uani 0.413(11) 1 d D U P A 2
V V 0.23685(4) 0.11120(3) 0.12473(2) 0.04944(11) Uani 1 1 d . U . . .
C21 C 0.1336(5) -0.1493(8) 0.1138(4) 0.0958(16) Uani 0.543(7) 1 d G U P A 1
H21 H 0.030858 -0.159432 0.109648 0.115 Uiso 0.543(7) 1 calc R U P A 1
C22 C 0.2145(7) -0.1492(9) 0.1796(3) 0.0884(18) Uani 0.543(7) 1 d G U P A 1
H22 H 0.175328 -0.159243 0.227274 0.106 Uiso 0.543(7) 1 calc R U P A 1
C23 C 0.3642(6) -0.1314(6) 0.1618(3) 0.0904(17) Uani 0.543(7) 1 d G U P A 1
H23 H 0.442736 -0.127484 0.195343 0.109 Uiso 0.543(7) 1 calc R U P A 1
C24 C 0.3758(7) -0.1205(6) 0.0849(4) 0.090(2) Uani 0.543(7) 1 d G U P A 1
H24 H 0.463533 -0.108045 0.057982 0.108 Uiso 0.543(7) 1 calc R U P A 1
C25 C 0.2333(10) -0.1316(7) 0.0552(3) 0.0978(17) Uani 0.543(7) 1 d G U P A 1
H25 H 0.208979 -0.127790 0.005019 0.117 Uiso 0.543(7) 1 calc R U P A 1
C26 C 0.0309(4) 0.2700(9) 0.1466(4) 0.0808(17) Uani 0.543(7) 1 d G U P A 1
H26 H -0.055638 0.249810 0.119541 0.097 Uiso 0.543(7) 1 calc R U P A 1
C28 C 0.1420(7) 0.3895(6) 0.1287(2) 0.0681(16) Uani 0.543(7) 1 d G U P A 1
H28 H 0.142900 0.463442 0.087544 0.082 Uiso 0.543(7) 1 calc R U P A 1
C27 C 0.2515(5) 0.3793(7) 0.1830(4) 0.0705(16) Uani 0.543(7) 1 d G U P A 1
H27 H 0.338579 0.445114 0.184649 0.085 Uiso 0.543(7) 1 calc R U P A 1
C29 C 0.2081(9) 0.2534(9) 0.2345(2) 0.0805(18) Uani 0.543(7) 1 d G U P A 1
H29 H 0.260977 0.220155 0.276661 0.097 Uiso 0.543(7) 1 calc R U P A 1
C30 C 0.0717(8) 0.1858(7) 0.2120(4) 0.081(2) Uani 0.543(7) 1 d G U P A 1
H30 H 0.017338 0.099450 0.236422 0.097 Uiso 0.543(7) 1 calc R U P A 1
C31 C 0.1214(7) -0.1551(9) 0.1354(4) 0.0830(16) Uani 0.457(7) 1 d G U P A 2
H31 H 0.028731 -0.165967 0.157918 0.100 Uiso 0.457(7) 1 calc R U P A 2
C32 C 0.2583(11) -0.1616(9) 0.1712(3) 0.0927(18) Uani 0.457(7) 1 d G U P A 2
H32 H 0.273354 -0.177660 0.221852 0.111 Uiso 0.457(7) 1 calc R U P A 2
C33 C 0.3688(6) -0.1400(8) 0.1179(6) 0.100(2) Uani 0.457(7) 1 d G U P A 2
H33 H 0.470744 -0.138989 0.126705 0.120 Uiso 0.457(7) 1 calc R U P A 2
C34 C 0.3002(10) -0.1200(8) 0.0492(4) 0.089(2) Uani 0.457(7) 1 d G U P A 2
H34 H 0.348115 -0.103396 0.003968 0.107 Uiso 0.457(7) 1 calc R U P A 2
C35 C 0.1472(8) -0.1294(8) 0.0600(3) 0.0894(18) Uani 0.457(7) 1 d G U P A 2
H35 H 0.074936 -0.120070 0.023258 0.107 Uiso 0.457(7) 1 calc R U P A 2
C36 C 0.0202(5) 0.2083(10) 0.1707(4) 0.0753(17) Uani 0.457(7) 1 d G U P A 2
H36 H -0.069071 0.149917 0.162210 0.090 Uiso 0.457(7) 1 calc R U P A 2
C37 C 0.0805(11) 0.3399(10) 0.1264(3) 0.085(2) Uani 0.457(7) 1 d G U P A 2
H37 H 0.038660 0.384922 0.083191 0.102 Uiso 0.457(7) 1 calc R U P A 2
C38 C 0.2143(11) 0.3922(9) 0.1582(5) 0.086(2) Uani 0.457(7) 1 d G U P A 2
H38 H 0.277676 0.478482 0.139928 0.103 Uiso 0.457(7) 1 calc R U P A 2
C39 C 0.2367(7) 0.2931(13) 0.2221(5) 0.0830(19) Uani 0.457(7) 1 d G U P A 2
H39 H 0.317665 0.301299 0.254012 0.100 Uiso 0.457(7) 1 calc R U P A 2
C40 C 0.1167(9) 0.1794(9) 0.2298(3) 0.0703(18) Uani 0.457(7) 1 d G U P A 2
H40 H 0.103363 0.098235 0.267784 0.084 Uiso 0.457(7) 1 calc R U P A 2

loop_
_atom_site_aniso_label
_atom_site_aniso_U_11
_atom_site_aniso_U_22
_atom_site_aniso_U_33
_atom_site_aniso_U_23
_atom_site_aniso_U_13
_atom_site_aniso_U_12
Cl1A 0.0744(11) 0.0884(15) 0.0655(9) 0.0330(9) -0.0064(8) 0.0011(9)
Cl2A 0.0655(8) 0.1047(18) 0.0748(9) 0.0110(10) -0.0154(6) -0.0231(10)
O1A 0.068(3) 0.0458(15) 0.057(2) 0.0053(13) 0.0189(17) -0.0077(17)
C1A 0.0420(19) 0.038(3) 0.048(2) -0.0056(16) 0.0065(14) 0.007(2)
C2A 0.051(3) 0.040(2) 0.042(3) 0.0000(16) 0.0130(15) -0.002(2)
C3A 0.054(3) 0.042(4) 0.041(3) 0.006(3) 0.0077(16) 0.0044(17)
Cl1B 0.0759(16) 0.135(4) 0.0734(14) 0.0308(19) -0.0118(11) -0.002(2)
Cl2B 0.0748(16) 0.123(4) 0.0832(17) -0.0013(19) -0.0070(12) -0.044(2)
O1B 0.067(4) 0.044(2) 0.082(4) 0.012(2) 0.034(3) 0.000(2)
C1B 0.040(3) 0.035(4) 0.059(3) -0.005(2) 0.008(2) 0.001(3)
C2B 0.043(4) 0.038(3) 0.053(5) 0.003(3) 0.0176(19) 0.004(2)
C3B 0.048(4) 0.055(7) 0.050(3) -0.001(4) 0.007(2) 0.003(3)
V 0.0538(2) 0.03853(15) 0.05605(19) 0.00257(15) 0.02166(19) 0.00240(14)
C21 0.112(3) 0.055(2) 0.120(5) -0.008(3) 0.042(3) -0.033(2)
C22 0.094(4) 0.054(2) 0.117(3) 0.030(2) 0.051(3) 0.006(2)
C23 0.094(3) 0.065(3) 0.112(4) 0.034(3) 0.053(3) 0.032(2)
C24 0.117(3) 0.045(3) 0.108(4) 0.001(3) 0.061(3) 0.016(3)
C25 0.134(5) 0.051(2) 0.108(3) -0.025(2) 0.048(3) -0.024(3)
C26 0.060(2) 0.077(3) 0.106(5) 0.008(3) 0.028(2) 0.0189(19)
C28 0.075(4) 0.046(2) 0.083(3) 0.000(2) 0.025(3) 0.019(2)
C27 0.097(3) 0.048(2) 0.067(4) -0.011(2) 0.021(3) 0.004(2)
C29 0.115(4) 0.073(4) 0.054(2) -0.0043(18) 0.027(2) 0.002(3)
C30 0.082(4) 0.079(3) 0.083(4) 0.005(2) 0.049(3) 0.015(2)
C31 0.117(3) 0.055(2) 0.076(3) 0.004(2) 0.037(3) -0.024(3)
C32 0.120(5) 0.050(2) 0.108(3) 0.023(3) 0.032(3) 0.019(3)
C33 0.111(3) 0.053(3) 0.135(6) 0.011(4) 0.045(3) 0.034(3)
C34 0.118(5) 0.041(3) 0.109(3) -0.017(3) 0.059(4) -0.009(3)
C35 0.119(4) 0.072(3) 0.077(3) -0.020(2) 0.043(3) -0.041(3)
C36 0.062(2) 0.089(3) 0.075(4) 0.009(3) 0.026(2) 0.024(2)
C37 0.092(5) 0.069(3) 0.093(3) 0.015(3) 0.034(3) 0.038(3)
C38 0.116(5) 0.0449(16) 0.096(5) -0.013(2) 0.036(4) 0.012(3)
C39 0.101(4) 0.075(3) 0.073(3) -0.023(3) 0.023(3) -0.010(3)
C40 0.072(5) 0.082(3) 0.057(2) -0.0070(19) 0.025(2) 0.007(3)

loop_
_atom_type_symbol
_atom_type_description
_atom_type_scat_dispersion_real
_atom_type_scat_dispersion_imag
_atom_type_scat_source
C C 0.0033 0.0016 'International Tables Vol C Tables 4.2.6.8 and 6.1.1.4'
H H 0.0000 0.0000 'International Tables Vol C Tables 4.2.6.8 and 6.1.1.4'
O O 0.0106 0.0060 'International Tables Vol C Tables 4.2.6.8 and 6.1.1.4'
Cl Cl 0.1484 0.1585 'International Tables Vol C Tables 4.2.6.8 and 6.1.1.4'
V V 0.3005 0.5294 'International Tables Vol C Tables 4.2.6.8 and 6.1.1.4'

loop_
_geom_angle_atom_site_label_1
_geom_angle_atom_site_label_2
_geom_angle_atom_site_label_3
_geom_angle
_geom_angle_site_symmetry_1
_geom_angle_site_symmetry_3
_geom_angle_publ_flag
C2A O1A V 140.4(7) . . ?
C3A C1A C2A 120.9(3) 3_665 . ?
C3A C1A Cl2A 122.0(3) 3_665 . ?
C2A C1A Cl2A 116.8(3) . . ?
O1A C2A C3A 123.1(4) . . ?
O1A C2A C1A 121.1(3) . . ?
C3A C2A C1A 115.7(2) . . ?
C1A C3A C2A 123.3(3) 3_665 . ?
C1A C3A Cl1A 119.6(4) 3_665 . ?
C2A C3A Cl1A 117.1(3) . . ?
C2B O1B V 141.0(10) . . ?
C3B C1B C2B 122.3(4) 3_665 . ?
C3B C1B Cl2B 119.9(4) 3_665 . ?
C2B C1B Cl2B 117.3(3) . . ?
O1B C2B C3B 122.3(4) . . ?
O1B C2B C1B 121.5(5) . . ?
C3B C2B C1B 115.6(3) . . ?
C1B C3B C2B 121.9(3) 3_665 . ?
C1B C3B Cl1B 121.8(4) 3_665 . ?
C2B C3B Cl1B 116.3(3) . . ?
O1A V C21 120.0(2) . . ?
O1A V C22 137.29(19) . . ?
C21 V C22 36.61(9) . . ?
O1B V C39 102.0(4) . . ?
O1A V C25 84.4(2) . . ?
C21 V C25 36.54(7) . . ?
C22 V C25 60.58(10) . . ?
O1B V C38 82.2(3) . . ?
C39 V C38 36.26(11) . . ?
O1A V C30 141.1(2) . . ?
C21 V C30 90.7(2) . . ?
C22 V C30 81.65(15) . . ?
C25 V C30 126.5(2) . . ?
O1B V C40 138.1(3) . . ?
C39 V C40 36.22(10) . . ?
C38 V C40 60.39(14) . . ?
O1B V C37 100.9(3) . . ?
C39 V C37 60.38(13) . . ?
C38 V C37 36.21(9) . . ?
C40 V C37 60.31(10) . . ?
O1B V C36 137.0(3) . . ?
C39 V C36 60.35(12) . . ?
C38 V C36 60.34(11) . . ?
C40 V C36 36.15(8) . . ?
C37 V C36 36.15(7) . . ?
O1A V C26 110.1(3) . . ?
C21 V C26 98.9(2) . . ?
C22 V C26 109.1(2) . . ?
C25 V C26 122.2(3) . . ?
C30 V C26 36.14(7) . . ?
C22 C21 C25 108.0 . . ?
C22 C21 V 72.70(19) . . ?
C25 C21 V 73.0(2) . . ?
C21 C22 C23 108.0 . . ?
C21 C22 V 70.69(18) . . ?
C23 C22 V 73.92(19) . . ?
C22 C23 C24 108.0 . . ?
C22 C23 V 70.1(2) . . ?
C24 C23 V 72.4(2) . . ?
C25 C24 C23 108.0 . . ?
C25 C24 V 70.28(18) . . ?
C23 C24 V 72.0(2) . . ?
C24 C25 C21 108.0 . . ?
C24 C25 V 73.85(18) . . ?
C21 C25 V 70.4(2) . . ?
C30 C26 C28 108.0 . . ?
C30 C26 V 71.5(2) . . ?
C28 C26 V 73.75(18) . . ?
C27 C28 C26 108.0 . . ?
C27 C28 V 72.88(19) . . ?
C26 C28 V 70.56(18) . . ?
C28 C27 C29 108.0 . . ?
C28 C27 V 71.85(18) . . ?
C29 C27 V 71.03(19) . . ?
C27 C29 C30 108.0 . . ?
C27 C29 V 73.55(18) . . ?
C30 C29 V 70.71(18) . . ?
C26 C30 C29 108.0 . . ?
C26 C30 V 72.40(18) . . ?
C29 C30 V 73.34(19) . . ?
C32 C31 C35 108.0 . . ?
C32 C31 V 70.7(2) . . ?
C35 C31 V 73.6(2) . . ?
C31 C32 C33 108.0 . . ?
C31 C32 V 73.7(2) . . ?
C33 C32 V 72.3(2) . . ?
C34 C33 C32 108.0 . . ?
C34 C33 V 73.9(2) . . ?
C32 C33 V 71.8(3) . . ?
C35 C34 C33 108.0 . . ?
C35 C34 V 73.2(2) . . ?
C33 C34 V 70.6(2) . . ?
C34 C35 C31 108.0 . . ?
C34 C35 V 71.7(2) . . ?
C31 C35 V 71.3(2) . . ?
C40 C36 C37 108.0 . . ?
C40 C36 V 71.8(2) . . ?
C37 C36 V 71.8(2) . . ?
C36 C37 C38 108.0 . . ?
C36 C37 V 72.0(2) . . ?
C38 C37 V 71.7(3) . . ?
C39 C38 C37 108.0 . . ?
C39 C38 V 71.9(2) . . ?
C37 C38 V 72.1(2) . . ?
C38 C39 C40 108.0 . . ?
C38 C39 V 71.9(2) . . ?
C40 C39 V 72.1(2) . . ?
C36 C40 C39 108.0 . . ?
C36 C40 V 72.1(2) . . ?
C39 C40 V 71.7(3) . . ?

loop_
_geom_bond_atom_site_label_1
_geom_bond_atom_site_label_2
_geom_bond_distance
_geom_bond_site_symmetry_2
_geom_bond_publ_flag
Cl1A C3A 1.741(3) . ?
Cl2A C1A 1.729(3) . ?
O1A C2A 1.325(3) . ?
O1A V 1.981(4) . ?
C1A C3A 1.388(6) 3_665 ?
C1A C2A 1.412(5) . ?
C2A C3A 1.405(5) . ?
Cl1B C3B 1.742(3) . ?
Cl2B C1B 1.728(3) . ?
O1B C2B 1.325(3) . ?
O1B V 1.965(5) . ?
C1B C3B 1.389(8) 3_665 ?
C1B C2B 1.410(5) . ?
C2B C3B 1.408(5) . ?
V C21 2.247(6) . ?
V C22 2.274(6) . ?
V C39 2.281(8) . ?
V C25 2.281(5) . ?
V C38 2.282(7) . ?
V C30 2.283(6) . ?
V C40 2.286(6) . ?
V C37 2.287(6) . ?
V C36 2.290(5) . ?
V C26 2.295(4) . ?
C21 C22 1.4200 . ?
C21 C25 1.4200 . ?
C22 C23 1.4200 . ?
C23 C24 1.4200 . ?
C24 C25 1.4200 . ?
C26 C30 1.4200 . ?
C26 C28 1.4200 . ?
C28 C27 1.4200 . ?
C27 C29 1.4200 . ?
C29 C30 1.4200 . ?
C31 C32 1.4200 . ?
C31 C35 1.4200 . ?
C32 C33 1.4200 . ?
C33 C34 1.4200 . ?
C34 C35 1.4200 . ?
C36 C40 1.4200 . ?
C36 C37 1.4200 . ?
C37 C38 1.4200 . ?
C38 C39 1.4200 . ?
C39 C40 1.4200 . ?
